data_7713035
loop_
_publ_author_name
'Hossack, Christopher'
'Abdul, Folasade'
'Cahill, Christopher'
'Besson, Claire'

_publ_section_title
;
 Tuning the optical and magnetic properties of lanthanide single-ion
 magnets using nitro-functionalized trispyrazolylborate ligands.
;
_journal_name_full 'Dalton transactions (Cambridge, England : 2003)'
_journal_paper_doi 10.1039/d3dt01018j
_journal_year 2023
_chemical_formula_moiety 'C27 H27 B3 Ce N21 O6 [+ solvent]'
_chemical_formula_sum 'C27 H27 B3 Ce N21 O6'
_chemical_formula_weight 914.24
_space_group_crystal_system monoclinic
_space_group_IT_number 15
_space_group_name_Hall '-C 2yc'
_space_group_name_H-M_alt 'C 1 2/c 1'
_atom_sites_solution_hydrogens mixed
_atom_sites_solution_primary Dual-space/Direct
_audit_block_doi 10.5517/ccdc.csd.cc2dr81h
_audit_creation_method SHELXL-2018/3
_audit_update_record
;
2022-12-15 deposited with the CCDC.	2023-05-04 downloaded from the CCDC.
;
_cell_angle_alpha 90
_cell_angle_beta 116.759(12)
_cell_angle_gamma 90
_cell_formula_units_Z 8
_cell_length_a 24.400(8)
_cell_length_b 13.801(3)
_cell_length_c 29.778(10)
_cell_measurement_reflns_used 319
_cell_measurement_temperature 100(2)
_cell_measurement_theta_max 35.42
_cell_measurement_theta_min 3.484
_cell_volume 8954(5)
_computing_cell_refinement 'APEX3 v2019.1-0 (Bruker AXS)'
_computing_data_collection 'Bruker Instrument Service vV6.2.12'
_computing_data_reduction 'SAINT V8.40A (Bruker Nano, Inc., 2019)'
_computing_molecular_graphics 'shelXle (C.B. Huebschle, rev 958)'
_computing_structure_refinement 'SHELXL-2018/3 (Sheldrick, 2018)'
_computing_structure_solution 'SHELXT 2014/5 (Sheldrick, 2014)'
_diffrn_ambient_temperature 100(2)
_diffrn_measured_fraction_theta_full 0.999
_diffrn_measured_fraction_theta_max 0.999
_diffrn_measurement_device_type 'Bruker D8 Quest/Photon II'
_diffrn_measurement_method 'profile data from \f and \w scans'
_diffrn_radiation_type MoK\a
_diffrn_radiation_wavelength 0.71073
_diffrn_reflns_av_R_equivalents 0.0590
_diffrn_reflns_av_unetI/netI 0.0342
_diffrn_reflns_Laue_measured_fraction_full 0.999
_diffrn_reflns_Laue_measured_fraction_max 0.999
_diffrn_reflns_limit_h_max 30
_diffrn_reflns_limit_h_min -30
_diffrn_reflns_limit_k_max 17
_diffrn_reflns_limit_k_min -16
_diffrn_reflns_limit_l_max 37
_diffrn_reflns_limit_l_min -37
_diffrn_reflns_number 68665
_diffrn_reflns_point_group_measured_fraction_full 0.999
_diffrn_reflns_point_group_measured_fraction_max 0.999
_diffrn_reflns_theta_full 25.242
_diffrn_reflns_theta_max 26.368
_diffrn_reflns_theta_min 2.027
_diffrn_source 'microfocus sealed tube'
_exptl_absorpt_coefficient_mu 1.077
_exptl_absorpt_correction_T_max 0.7454
_exptl_absorpt_correction_T_min 0.6590
_exptl_absorpt_correction_type multi-scan
_exptl_absorpt_process_details
;
 SADABS 2016/2: Krause, L., Herbst-Irmer, R., Sheldrick G.M. & Stalke D.,
 J. Appl. Cryst. 48 (2015) 3-10
;
_exptl_crystal_colour yellow
_exptl_crystal_density_diffrn 1.356
_exptl_crystal_density_method 'not measured'
_exptl_crystal_description diamond
_exptl_crystal_F_000 3656
_exptl_crystal_size_max 0.341
_exptl_crystal_size_mid 0.254
_exptl_crystal_size_min 0.128
_refine_diff_density_max 0.320
_refine_diff_density_min -0.343
_refine_diff_density_rms 0.062
_refine_ls_extinction_method none
_refine_ls_goodness_of_fit_ref 1.042
_refine_ls_hydrogen_treatment mixed
_refine_ls_matrix_type full
_refine_ls_number_parameters 532
_refine_ls_number_reflns 9144
_refine_ls_number_restraints 0
_refine_ls_restrained_S_all 1.042
_refine_ls_R_factor_all 0.0316
_refine_ls_R_factor_gt 0.0236
_refine_ls_shift/su_max 0.002
_refine_ls_shift/su_mean 0.000
_refine_ls_structure_factor_coef Fsqd
_refine_ls_weighting_details 'w=1/[\s^2^(Fo^2^)+(0.0229P)^2^+3.7912P] where P=(Fo^2^+2Fc^2^)/3'
_refine_ls_weighting_scheme calc
_refine_ls_wR_factor_gt 0.0525
_refine_ls_wR_factor_ref 0.0546
_reflns_Friedel_coverage 0.000
_reflns_number_gt 7799
_reflns_number_total 9144
_reflns_threshold_expression 'I > 2\s(I)'
_cod_data_source_file d3dt01018j2.cif
_cod_data_source_block Cmpd2
_cod_original_cell_volume 8954(4)
_cod_original_sg_symbol_H-M 'C 2/c'
_cod_database_code 7713035
_shelx_shelxl_version_number 2018/3
_shelx_space_group_comment
;
The symmetry employed for this shelxl refinement is uniquely defined
by the following loop, which should always be used as a source of
symmetry information in preference to the above space-group names.
They are only intended as comments.
;
_exptl_absorpt_special_details
;
 Krause, L., Herbst-Irmer, R., Sheldrick, G. M., Stalke, D. (2015).
"Comparison of silver and molybdenum microfocus X-ray sources for
single-crystal structure determination"
J. Appl. Cryst. 48, 3-10.
doi:10.1107/S1600576714022985
;

loop_
_space_group_symop_operation_xyz
'x, y, z'
'-x, y, -z+1/2'
'x+1/2, y+1/2, z'
'-x+1/2, y+1/2, -z+1/2'
'-x, -y, -z'
'x, -y, z-1/2'
'-x+1/2, -y+1/2, -z'
'x+1/2, -y+1/2, z-1/2'

loop_
_atom_site_label
_atom_site_type_symbol
_atom_site_fract_x
_atom_site_fract_y
_atom_site_fract_z
_atom_site_U_iso_or_equiv
_atom_site_adp_type
_atom_site_occupancy
_atom_site_site_symmetry_order
_atom_site_calc_flag
_atom_site_refinement_flags_posn
_atom_site_refinement_flags_adp
_atom_site_refinement_flags_occupancy
_atom_site_disorder_assembly
_atom_site_disorder_group
Ce1 Ce 0.31120(2) 0.33824(2) 0.37561(2) 0.01260(4) Uani 1 1 d . . . . .
O1 O 0.08606(8) 0.14063(12) 0.40362(8) 0.0420(5) Uani 1 1 d . . . . .
O2 O 0.11628(8) -0.00980(11) 0.41465(7) 0.0369(4) Uani 1 1 d . . . . .
O3 O 0.23047(8) 0.84581(10) 0.34178(6) 0.0312(4) Uani 1 1 d . . . . .
O4 O 0.31610(8) 0.80417(11) 0.34070(6) 0.0331(4) Uani 1 1 d . . . . .
O5 O 0.60155(8) 0.17812(12) 0.39341(7) 0.0369(4) Uani 1 1 d . . . . .
O6 O 0.54811(8) 0.07122(11) 0.41054(7) 0.0417(5) Uani 1 1 d . . . . .
N1 N 0.25676(8) 0.09360(11) 0.38877(6) 0.0155(4) Uani 1 1 d . . . . .
N2 N 0.23822(8) 0.18951(11) 0.38107(6) 0.0161(4) Uani 1 1 d . . . . .
N3 N 0.32752(8) 0.09262(11) 0.34788(6) 0.0158(4) Uani 1 1 d . . . . .
N4 N 0.31553(8) 0.18337(11) 0.32695(6) 0.0161(4) Uani 1 1 d . . . . .
N5 N 0.36885(8) 0.11730(11) 0.44261(6) 0.0162(4) Uani 1 1 d . . . . .
N6 N 0.36917(8) 0.21543(11) 0.44873(6) 0.0159(4) Uani 1 1 d . . . . .
N7 N 0.12073(9) 0.07544(14) 0.40402(7) 0.0291(5) Uani 1 1 d . . . . .
N8 N 0.21075(8) 0.55277(11) 0.35237(6) 0.0160(4) Uani 1 1 d . . . . .
N9 N 0.26679(8) 0.52602(11) 0.35601(6) 0.0165(4) Uani 1 1 d . . . . .
N10 N 0.19564(8) 0.42809(11) 0.40619(6) 0.0157(4) Uani 1 1 d . . . . .
N11 N 0.25327(8) 0.38889(11) 0.42725(6) 0.0165(4) Uani 1 1 d . . . . .
N12 N 0.15279(8) 0.40154(12) 0.31128(6) 0.0169(4) Uani 1 1 d . . . . .
N13 N 0.19748(8) 0.34935(11) 0.30635(6) 0.0172(4) Uani 1 1 d . . . . .
N14 N 0.26814(9) 0.78463(12) 0.34333(7) 0.0239(4) Uani 1 1 d . . . . .
N15 N 0.46508(8) 0.36414(11) 0.38253(6) 0.0163(4) Uani 1 1 d . . . . .
N16 N 0.42805(8) 0.29618(12) 0.38905(6) 0.0165(4) Uani 1 1 d . . . . .
N17 N 0.43297(8) 0.50788(12) 0.41669(6) 0.0185(4) Uani 1 1 d . . . . .
N18 N 0.39326(8) 0.46484(11) 0.43160(6) 0.0177(4) Uani 1 1 d . . . . .
N19 N 0.38768(8) 0.47944(11) 0.32217(6) 0.0174(4) Uani 1 1 d . . . . .
N20 N 0.33607(8) 0.42411(11) 0.30911(6) 0.0163(4) Uani 1 1 d . . . . .
N21 N 0.55698(9) 0.15419(13) 0.39985(7) 0.0276(4) Uani 1 1 d . . . . .
C1 C 0.18563(10) 0.19254(15) 0.38358(8) 0.0202(5) Uani 1 1 d . . . . .
H1A H 0.161861 0.249311 0.379620 0.024 Uiso 1 1 calc R U . . .
C2 C 0.17013(10) 0.10026(14) 0.39288(8) 0.0201(5) Uani 1 1 d . . . . .
C3 C 0.21638(10) 0.03923(14) 0.39605(8) 0.0186(5) Uani 1 1 d . . . . .
H3A H 0.218974 -0.028548 0.402241 0.022 Uiso 1 1 calc R U . . .
C4 C 0.32795(10) 0.17915(14) 0.28755(8) 0.0196(5) Uani 1 1 d . . . . .
H4 H 0.323932 0.232087 0.265890 0.023 Uiso 1 1 calc R U . . .
C5 C 0.34753(10) 0.08682(15) 0.28257(8) 0.0226(5) Uani 1 1 d . . . . .
H5 H 0.358926 0.064878 0.257703 0.027 Uiso 1 1 calc R U . . .
C6 C 0.34676(10) 0.03457(15) 0.32137(8) 0.0198(5) Uani 1 1 d . . . . .
H6 H 0.357946 -0.031653 0.328459 0.024 Uiso 1 1 calc R U . . .
C7 C 0.41464(10) 0.23382(16) 0.49449(8) 0.0231(5) Uani 1 1 d . . . . .
H7 H 0.425630 0.296602 0.508855 0.028 Uiso 1 1 calc R U . . .
C8 C 0.44362(11) 0.14848(16) 0.51815(8) 0.0274(5) Uani 1 1 d . . . . .
H8 H 0.477082 0.141593 0.550700 0.033 Uiso 1 1 calc R U . . .
C9 C 0.41347(10) 0.07671(15) 0.48436(8) 0.0235(5) Uani 1 1 d . . . . .
H9 H 0.422406 0.009439 0.489402 0.028 Uiso 1 1 calc R U . . .
C10 C 0.29408(10) 0.60700(14) 0.35295(7) 0.0174(4) Uani 1 1 d . . . . .
H10 H 0.333486 0.611004 0.353944 0.021 Uiso 1 1 calc R U . . .
C11 C 0.25569(10) 0.68548(13) 0.34802(7) 0.0170(4) Uani 1 1 d . . . . .
C12 C 0.20328(10) 0.64850(13) 0.34786(7) 0.0175(4) Uani 1 1 d . . . . .
H12 H 0.168595 0.684171 0.345086 0.021 Uiso 1 1 calc R U . . .
C13 C 0.26336(10) 0.35910(14) 0.47311(8) 0.0184(5) Uani 1 1 d . . . . .
H13 H 0.300155 0.328931 0.496564 0.022 Uiso 1 1 calc R U . . .
C14 C 0.21310(10) 0.37795(14) 0.48206(8) 0.0200(5) Uani 1 1 d . . . . .
H14 H 0.208626 0.363364 0.511414 0.024 Uiso 1 1 calc R U . . .
C15 C 0.17141(10) 0.42239(14) 0.43887(8) 0.0195(5) Uani 1 1 d . . . . .
H15 H 0.132036 0.445323 0.432986 0.023 Uiso 1 1 calc R U . . .
C16 C 0.16846(10) 0.29698(15) 0.26449(8) 0.0219(5) Uani 1 1 d . . . . .
H16 H 0.188254 0.253098 0.251937 0.026 Uiso 1 1 calc R U . . .
C17 C 0.10600(11) 0.31460(16) 0.24171(9) 0.0298(6) Uani 1 1 d . . . . .
H17 H 0.075569 0.287103 0.211516 0.036 Uiso 1 1 calc R U . . .
C18 C 0.09789(11) 0.38110(16) 0.27273(9) 0.0267(5) Uani 1 1 d . . . . .
H18 H 0.059734 0.408100 0.267687 0.032 Uiso 1 1 calc R U . . .
C19 C 0.45797(10) 0.21255(14) 0.39673(7) 0.0175(4) Uani 1 1 d . . . . .
H19 H 0.443705 0.152199 0.402714 0.021 Uiso 1 1 calc R U . . .
C20 C 0.51294(10) 0.22649(14) 0.39472(8) 0.0187(5) Uani 1 1 d . . . . .
C21 C 0.51629(10) 0.32368(14) 0.38587(8) 0.0192(5) Uani 1 1 d . . . . .
H21 H 0.548872 0.355704 0.382746 0.023 Uiso 1 1 calc R U . . .
C22 C 0.39579(10) 0.51842(15) 0.46990(8) 0.0231(5) Uani 1 1 d . . . . .
H22 H 0.372740 0.505783 0.487834 0.028 Uiso 1 1 calc R U . . .
C23 C 0.43681(11) 0.59544(16) 0.48003(8) 0.0295(6) Uani 1 1 d . . . . .
H23 H 0.447130 0.643624 0.505332 0.035 Uiso 1 1 calc R U . . .
C24 C 0.45883(11) 0.58588(14) 0.44524(8) 0.0252(5) Uani 1 1 d . . . . .
H24 H 0.487704 0.627727 0.441920 0.030 Uiso 1 1 calc R U . . .
C25 C 0.29680(10) 0.45173(15) 0.26271(8) 0.0203(5) Uani 1 1 d . . . . .
H25 H 0.256960 0.425124 0.243993 0.024 Uiso 1 1 calc R U . . .
C26 C 0.32177(11) 0.52447(16) 0.24533(8) 0.0260(5) Uani 1 1 d . . . . .
H26 H 0.303253 0.556435 0.213700 0.031 Uiso 1 1 calc R U . . .
C27 C 0.37900(11) 0.53974(15) 0.28396(8) 0.0232(5) Uani 1 1 d . . . . .
H27 H 0.407998 0.585561 0.283858 0.028 Uiso 1 1 calc R U . . .
B1 B 0.32114(11) 0.06444(17) 0.39535(9) 0.0170(5) Uani 1 1 d . . . . .
H1 H 0.3260(10) -0.0139(15) 0.4020(8) 0.025 Uiso 1 1 d . U . . .
B2 B 0.16595(11) 0.47545(17) 0.35378(9) 0.0175(5) Uani 1 1 d . . . . .
H2 H 0.1241(10) 0.5091(15) 0.3473(8) 0.026 Uiso 1 1 d . U . . .
B3 B 0.44525(12) 0.47142(17) 0.37306(9) 0.0196(5) Uani 1 1 d . . . . .
H3 H 0.4820(10) 0.5149(15) 0.3715(8) 0.029 Uiso 1 1 d . U . . .

loop_
_atom_site_aniso_label
_atom_site_aniso_U_11
_atom_site_aniso_U_22
_atom_site_aniso_U_33
_atom_site_aniso_U_23
_atom_site_aniso_U_13
_atom_site_aniso_U_12
Ce1 0.01350(6) 0.01037(6) 0.01532(6) 0.00021(4) 0.00772(5) 0.00030(5)
O1 0.0345(11) 0.0324(10) 0.0733(14) -0.0076(9) 0.0367(11) -0.0035(8)
O2 0.0365(11) 0.0270(9) 0.0533(11) 0.0051(8) 0.0257(9) -0.0116(8)
O3 0.0427(11) 0.0135(8) 0.0381(10) 0.0026(7) 0.0189(9) 0.0080(7)
O4 0.0430(11) 0.0206(8) 0.0459(11) -0.0017(7) 0.0288(9) -0.0083(8)
O5 0.0252(10) 0.0386(10) 0.0555(12) -0.0069(8) 0.0259(9) 0.0019(8)
O6 0.0378(11) 0.0228(9) 0.0707(14) 0.0067(8) 0.0300(10) 0.0103(8)
N1 0.0170(10) 0.0119(8) 0.0176(9) 0.0007(7) 0.0077(8) -0.0001(7)
N2 0.0176(10) 0.0112(8) 0.0211(9) -0.0009(7) 0.0100(8) -0.0009(7)
N3 0.0163(10) 0.0144(8) 0.0183(9) -0.0017(7) 0.0092(8) -0.0010(7)
N4 0.0188(10) 0.0117(8) 0.0184(9) -0.0009(6) 0.0090(8) -0.0004(7)
N5 0.0171(10) 0.0138(8) 0.0189(9) 0.0029(7) 0.0093(8) 0.0018(7)
N6 0.0166(10) 0.0143(8) 0.0176(9) 0.0000(7) 0.0084(8) -0.0011(7)
N7 0.0267(12) 0.0277(11) 0.0364(12) -0.0050(9) 0.0174(10) -0.0087(9)
N8 0.0161(10) 0.0143(8) 0.0181(9) 0.0023(7) 0.0082(8) 0.0028(7)
N9 0.0172(10) 0.0145(8) 0.0207(9) 0.0012(7) 0.0111(8) 0.0019(7)
N10 0.0172(10) 0.0132(8) 0.0196(9) 0.0009(7) 0.0109(8) 0.0018(7)
N11 0.0179(10) 0.0119(8) 0.0213(9) 0.0011(7) 0.0103(8) 0.0016(7)
N12 0.0130(9) 0.0168(9) 0.0201(9) 0.0015(7) 0.0067(8) 0.0009(7)
N13 0.0186(10) 0.0143(8) 0.0188(9) 0.0011(7) 0.0086(8) 0.0010(7)
N14 0.0353(12) 0.0164(9) 0.0207(10) -0.0006(7) 0.0131(9) -0.0011(8)
N15 0.0146(9) 0.0154(9) 0.0190(9) 0.0008(7) 0.0076(8) -0.0013(7)
N16 0.0145(9) 0.0153(8) 0.0218(9) 0.0008(7) 0.0099(8) -0.0009(7)
N17 0.0164(10) 0.0148(9) 0.0202(9) 0.0001(7) 0.0046(8) -0.0016(7)
N18 0.0165(10) 0.0166(9) 0.0191(9) 0.0000(7) 0.0072(8) 0.0002(7)
N19 0.0183(10) 0.0151(8) 0.0210(9) 0.0017(7) 0.0108(8) -0.0006(7)
N20 0.0175(10) 0.0150(8) 0.0180(9) -0.0004(7) 0.0095(8) -0.0003(7)
N21 0.0223(11) 0.0283(11) 0.0348(11) -0.0027(9) 0.0151(9) 0.0037(8)
C1 0.0185(12) 0.0178(10) 0.0247(12) -0.0003(9) 0.0101(10) 0.0002(9)
C2 0.0191(12) 0.0186(11) 0.0255(12) -0.0042(9) 0.0125(10) -0.0051(9)
C3 0.0222(12) 0.0135(10) 0.0215(11) 0.0001(8) 0.0112(10) -0.0047(8)
C4 0.0230(12) 0.0192(11) 0.0165(11) 0.0006(8) 0.0090(9) -0.0016(9)
C5 0.0292(13) 0.0218(11) 0.0222(12) -0.0063(9) 0.0164(11) -0.0019(9)
C6 0.0190(12) 0.0169(10) 0.0231(11) -0.0049(8) 0.0092(10) 0.0009(8)
C7 0.0221(13) 0.0244(11) 0.0193(11) -0.0025(9) 0.0062(10) -0.0024(9)
C8 0.0232(13) 0.0312(13) 0.0208(12) 0.0041(10) 0.0038(10) 0.0029(10)
C9 0.0226(13) 0.0223(11) 0.0235(12) 0.0081(9) 0.0085(10) 0.0047(9)
C10 0.0210(12) 0.0148(10) 0.0186(11) -0.0005(8) 0.0110(9) -0.0013(8)
C11 0.0276(13) 0.0099(9) 0.0142(10) 0.0017(7) 0.0100(9) 0.0003(8)
C12 0.0230(12) 0.0146(10) 0.0148(10) 0.0004(8) 0.0085(9) 0.0057(8)
C13 0.0235(12) 0.0160(10) 0.0166(11) 0.0008(8) 0.0099(10) 0.0001(8)
C14 0.0276(13) 0.0173(10) 0.0204(11) 0.0011(8) 0.0155(10) 0.0020(9)
C15 0.0224(12) 0.0146(10) 0.0280(12) 0.0003(9) 0.0172(10) 0.0007(9)
C16 0.0268(13) 0.0173(10) 0.0217(12) -0.0035(9) 0.0110(10) -0.0015(9)
C17 0.0242(14) 0.0291(13) 0.0269(13) -0.0075(10) 0.0033(11) -0.0036(10)
C18 0.0155(12) 0.0282(12) 0.0302(13) -0.0003(10) 0.0049(10) -0.0015(9)
C19 0.0185(12) 0.0140(10) 0.0203(11) 0.0017(8) 0.0089(10) 0.0019(8)
C20 0.0172(12) 0.0179(10) 0.0217(11) -0.0014(8) 0.0093(10) 0.0036(9)
C21 0.0142(11) 0.0233(11) 0.0220(11) -0.0017(9) 0.0098(9) -0.0011(9)
C22 0.0264(13) 0.0231(11) 0.0177(11) -0.0020(9) 0.0080(10) 0.0031(9)
C23 0.0339(15) 0.0227(12) 0.0225(12) -0.0090(9) 0.0044(11) -0.0016(10)
C24 0.0238(13) 0.0153(11) 0.0274(13) -0.0022(9) 0.0035(10) -0.0037(9)
C25 0.0220(12) 0.0211(11) 0.0176(11) -0.0007(8) 0.0088(10) 0.0032(9)
C26 0.0284(14) 0.0278(12) 0.0205(12) 0.0072(9) 0.0098(11) 0.0014(10)
C27 0.0279(13) 0.0199(11) 0.0257(12) 0.0052(9) 0.0155(11) -0.0027(9)
B1 0.0197(13) 0.0145(11) 0.0188(12) -0.0010(9) 0.0105(11) -0.0006(9)
B2 0.0159(13) 0.0177(12) 0.0208(13) 0.0021(10) 0.0100(11) 0.0017(10)
B3 0.0180(13) 0.0175(12) 0.0233(13) 0.0012(10) 0.0094(11) -0.0025(10)

loop_
_atom_type_symbol
_atom_type_description
_atom_type_scat_dispersion_real
_atom_type_scat_dispersion_imag
_atom_type_scat_source
C C 0.0033 0.0016 'International Tables Vol C Tables 4.2.6.8 and 6.1.1.4'
H H 0.0000 0.0000 'International Tables Vol C Tables 4.2.6.8 and 6.1.1.4'
B B 0.0013 0.0007 'International Tables Vol C Tables 4.2.6.8 and 6.1.1.4'
Ce Ce -0.2486 2.6331 'International Tables Vol C Tables 4.2.6.8 and 6.1.1.4'
N N 0.0061 0.0033 'International Tables Vol C Tables 4.2.6.8 and 6.1.1.4'
O O 0.0106 0.0060 'International Tables Vol C Tables 4.2.6.8 and 6.1.1.4'

loop_
_citation_id
_citation_doi
_citation_year
1 10.26434/chemrxiv-2023-wwpbt 2023

loop_
_geom_angle_atom_site_label_1
_geom_angle_atom_site_label_2
_geom_angle_atom_site_label_3
_geom_angle
_geom_angle_site_symmetry_1
_geom_angle_site_symmetry_3
_geom_angle_publ_flag
N20 Ce1 N11 134.43(5) . . ?
N20 Ce1 N4 82.47(5) . . ?
N11 Ce1 N4 135.59(5) . . ?
N20 Ce1 N13 84.33(6) . . ?
N11 Ce1 N13 77.57(6) . . ?
N4 Ce1 N13 84.49(5) . . ?
N20 Ce1 N18 78.87(6) . . ?
N11 Ce1 N18 84.70(6) . . ?
N4 Ce1 N18 133.65(6) . . ?
N13 Ce1 N18 134.47(5) . . ?
N20 Ce1 N6 134.79(5) . . ?
N11 Ce1 N6 85.20(5) . . ?
N4 Ce1 N6 77.86(5) . . ?
N13 Ce1 N6 132.79(5) . . ?
N18 Ce1 N6 86.01(5) . . ?
N20 Ce1 N16 68.05(5) . . ?
N11 Ce1 N16 140.37(5) . . ?
N4 Ce1 N16 67.08(5) . . ?
N13 Ce1 N16 142.06(5) . . ?
N18 Ce1 N16 66.61(5) . . ?
N6 Ce1 N16 66.82(5) . . ?
N20 Ce1 N9 67.45(5) . . ?
N11 Ce1 N9 66.98(5) . . ?
N4 Ce1 N9 139.40(5) . . ?
N13 Ce1 N9 66.59(5) . . ?
N18 Ce1 N9 67.88(5) . . ?
N6 Ce1 N9 142.74(5) . . ?
N16 Ce1 N9 120.59(5) . . ?
N20 Ce1 N2 139.31(5) . . ?
N11 Ce1 N2 68.33(5) . . ?
N4 Ce1 N2 67.27(5) . . ?
N13 Ce1 N2 66.88(5) . . ?
N18 Ce1 N2 141.80(5) . . ?
N6 Ce1 N2 65.91(5) . . ?
N16 Ce1 N2 119.06(5) . . ?
N9 Ce1 N2 120.35(5) . . ?
C3 N1 N2 110.80(17) . . ?
C3 N1 B1 128.07(17) . . ?
N2 N1 B1 120.50(16) . . ?
C1 N2 N1 105.94(16) . . ?
C1 N2 Ce1 130.34(13) . . ?
N1 N2 Ce1 123.20(12) . . ?
C6 N3 N4 109.63(16) . . ?
C6 N3 B1 126.36(17) . . ?
N4 N3 B1 123.99(16) . . ?
C4 N4 N3 105.82(15) . . ?
C4 N4 Ce1 127.13(12) . . ?
N3 N4 Ce1 123.33(12) . . ?
C9 N5 N6 109.53(17) . . ?
C9 N5 B1 127.31(18) . . ?
N6 N5 B1 123.07(16) . . ?
C7 N6 N5 106.04(16) . . ?
C7 N6 Ce1 127.91(13) . . ?
N5 N6 Ce1 124.25(12) . . ?
O1 N7 O2 124.0(2) . . ?
O1 N7 C2 118.07(19) . . ?
O2 N7 C2 117.95(19) . . ?
C12 N8 N9 111.15(17) . . ?
C12 N8 B2 128.51(18) . . ?
N9 N8 B2 120.34(16) . . ?
C10 N9 N8 106.35(16) . . ?
C10 N9 Ce1 130.02(14) . . ?
N8 N9 Ce1 123.36(11) . . ?
C15 N10 N11 109.88(16) . . ?
C15 N10 B2 126.64(18) . . ?
N11 N10 B2 123.42(16) . . ?
C13 N11 N10 105.58(17) . . ?
C13 N11 Ce1 128.26(14) . . ?
N10 N11 Ce1 123.62(12) . . ?
C18 N12 N13 109.49(17) . . ?
C18 N12 B2 126.78(18) . . ?
N13 N12 B2 123.66(17) . . ?
C16 N13 N12 105.76(17) . . ?
C16 N13 Ce1 129.32(14) . . ?
N12 N13 Ce1 124.10(12) . . ?
O3 N14 O4 123.95(18) . . ?
O3 N14 C11 118.28(19) . . ?
O4 N14 C11 117.77(18) . . ?
C21 N15 N16 110.96(16) . . ?
C21 N15 B3 128.51(18) . . ?
N16 N15 B3 120.53(17) . . ?
C19 N16 N15 105.76(17) . . ?
C19 N16 Ce1 131.29(13) . . ?
N15 N16 Ce1 122.56(12) . . ?
C24 N17 N18 110.01(18) . . ?
C24 N17 B3 125.57(19) . . ?
N18 N17 B3 124.42(16) . . ?
C22 N18 N17 105.60(17) . . ?
C22 N18 Ce1 129.90(15) . . ?
N17 N18 Ce1 122.24(12) . . ?
C27 N19 N20 109.23(17) . . ?
C27 N19 B3 127.11(18) . . ?
N20 N19 B3 123.65(16) . . ?
C25 N20 N19 105.92(16) . . ?
C25 N20 Ce1 127.82(14) . . ?
N19 N20 Ce1 122.47(12) . . ?
O5 N21 O6 123.99(19) . . ?
O5 N21 C20 118.18(19) . . ?
O6 N21 C20 117.83(19) . . ?
N2 C1 C2 109.92(18) . . ?
N2 C1 H1A 125.0 . . ?
C2 C1 H1A 125.0 . . ?
C3 C2 C1 106.61(19) . . ?
C3 C2 N7 126.05(19) . . ?
C1 C2 N7 126.8(2) . . ?
N1 C3 C2 106.73(18) . . ?
N1 C3 H3A 126.6 . . ?
C2 C3 H3A 126.6 . . ?
N4 C4 C5 110.93(18) . . ?
N4 C4 H4 124.5 . . ?
C5 C4 H4 124.5 . . ?
C6 C5 C4 104.85(19) . . ?
C6 C5 H5 127.6 . . ?
C4 C5 H5 127.6 . . ?
N3 C6 C5 108.77(18) . . ?
N3 C6 H6 125.6 . . ?
C5 C6 H6 125.6 . . ?
N6 C7 C8 110.77(19) . . ?
N6 C7 H7 124.6 . . ?
C8 C7 H7 124.6 . . ?
C9 C8 C7 104.97(19) . . ?
C9 C8 H8 127.5 . . ?
C7 C8 H8 127.5 . . ?
N5 C9 C8 108.70(19) . . ?
N5 C9 H9 125.7 . . ?
C8 C9 H9 125.7 . . ?
N9 C10 C11 109.11(19) . . ?
N9 C10 H10 125.4 . . ?
C11 C10 H10 125.4 . . ?
C12 C11 C10 106.95(17) . . ?
C12 C11 N14 126.61(19) . . ?
C10 C11 N14 126.4(2) . . ?
N8 C12 C11 106.44(18) . . ?
N8 C12 H12 126.8 . . ?
C11 C12 H12 126.8 . . ?
N11 C13 C14 111.38(19) . . ?
N11 C13 H13 124.3 . . ?
C14 C13 H13 124.3 . . ?
C15 C14 C13 104.43(19) . . ?
C15 C14 H14 127.8 . . ?
C13 C14 H14 127.8 . . ?
N10 C15 C14 108.73(19) . . ?
N10 C15 H15 125.6 . . ?
C14 C15 H15 125.6 . . ?
N13 C16 C17 111.5(2) . . ?
N13 C16 H16 124.2 . . ?
C17 C16 H16 124.2 . . ?
C18 C17 C16 104.3(2) . . ?
C18 C17 H17 127.8 . . ?
C16 C17 H17 127.8 . . ?
N12 C18 C17 108.9(2) . . ?
N12 C18 H18 125.6 . . ?
C17 C18 H18 125.6 . . ?
N16 C19 C20 109.88(18) . . ?
N16 C19 H19 125.1 . . ?
C20 C19 H19 125.1 . . ?
C21 C20 C19 106.63(18) . . ?
C21 C20 N21 126.6(2) . . ?
C19 C20 N21 126.73(19) . . ?
N15 C21 C20 106.76(19) . . ?
N15 C21 H21 126.6 . . ?
C20 C21 H21 126.6 . . ?
N18 C22 C23 111.0(2) . . ?
N18 C22 H22 124.5 . . ?
C23 C22 H22 124.5 . . ?
C24 C23 C22 104.48(19) . . ?
C24 C23 H23 127.8 . . ?
C22 C23 H23 127.8 . . ?
N17 C24 C23 108.9(2) . . ?
N17 C24 H24 125.6 . . ?
C23 C24 H24 125.6 . . ?
N20 C25 C26 111.2(2) . . ?
N20 C25 H25 124.4 . . ?
C26 C25 H25 124.4 . . ?
C27 C26 C25 104.53(19) . . ?
C27 C26 H26 127.7 . . ?
C25 C26 H26 127.7 . . ?
N19 C27 C26 109.15(19) . . ?
N19 C27 H27 125.4 . . ?
C26 C27 H27 125.4 . . ?
N3 B1 N1 109.55(17) . . ?
N3 B1 N5 111.73(17) . . ?
N1 B1 N5 107.34(17) . . ?
N3 B1 H1 111.5(11) . . ?
N1 B1 H1 107.6(11) . . ?
N5 B1 H1 109.0(11) . . ?
N10 B2 N8 107.80(17) . . ?
N10 B2 N12 112.34(17) . . ?
N8 B2 N12 108.88(17) . . ?
N10 B2 H2 110.3(12) . . ?
N8 B2 H2 109.3(12) . . ?
N12 B2 H2 108.2(12) . . ?
N19 B3 N17 111.64(18) . . ?
N19 B3 N15 108.73(17) . . ?
N17 B3 N15 108.83(17) . . ?
N19 B3 H3 108.7(12) . . ?
N17 B3 H3 109.3(12) . . ?
N15 B3 H3 109.7(12) . . ?

loop_
_geom_bond_atom_site_label_1
_geom_bond_atom_site_label_2
_geom_bond_distance
_geom_bond_site_symmetry_2
_geom_bond_publ_flag
Ce1 N20 2.6030(17) . ?
Ce1 N11 2.6095(18) . ?
Ce1 N4 2.6109(16) . ?
Ce1 N13 2.6122(19) . ?
Ce1 N18 2.6146(17) . ?
Ce1 N6 2.6156(17) . ?
Ce1 N16 2.7565(19) . ?
Ce1 N9 2.7681(17) . ?
Ce1 N2 2.7697(17) . ?
O1 N7 1.231(2) . ?
O2 N7 1.236(2) . ?
O3 N14 1.234(2) . ?
O4 N14 1.237(2) . ?
O5 N21 1.231(2) . ?
O6 N21 1.233(2) . ?
N1 C3 1.332(3) . ?
N1 N2 1.384(2) . ?
N1 B1 1.546(3) . ?
N2 C1 1.319(3) . ?
N3 C6 1.349(2) . ?
N3 N4 1.371(2) . ?
N3 B1 1.540(3) . ?
N4 C4 1.338(3) . ?
N5 C9 1.351(3) . ?
N5 N6 1.366(2) . ?
N5 B1 1.547(3) . ?
N6 C7 1.338(3) . ?
N7 C2 1.428(3) . ?
N8 C12 1.332(2) . ?
N8 N9 1.373(2) . ?
N8 B2 1.542(3) . ?
N9 C10 1.325(3) . ?
N10 C15 1.350(3) . ?
N10 N11 1.367(2) . ?
N10 B2 1.539(3) . ?
N11 C13 1.338(3) . ?
N12 C18 1.344(3) . ?
N12 N13 1.369(2) . ?
N12 B2 1.543(3) . ?
N13 C16 1.335(3) . ?
N14 C11 1.422(2) . ?
N15 C21 1.331(3) . ?
N15 N16 1.375(2) . ?
N15 B3 1.544(3) . ?
N16 C19 1.329(2) . ?
N17 C24 1.340(3) . ?
N17 N18 1.370(2) . ?
N17 B3 1.543(3) . ?
N18 C22 1.337(3) . ?
N19 C27 1.347(3) . ?
N19 N20 1.371(2) . ?
N19 B3 1.538(3) . ?
N20 C25 1.334(3) . ?
N21 C20 1.423(3) . ?
C1 C2 1.391(3) . ?
C1 H1A 0.9500 . ?
C2 C3 1.377(3) . ?
C3 H3A 0.9500 . ?
C4 C5 1.392(3) . ?
C4 H4 0.9500 . ?
C5 C6 1.369(3) . ?
C5 H5 0.9500 . ?
C6 H6 0.9500 . ?
C7 C8 1.391(3) . ?
C7 H7 0.9500 . ?
C8 C9 1.367(3) . ?
C8 H8 0.9500 . ?
C9 H9 0.9500 . ?
C10 C11 1.396(3) . ?
C10 H10 0.9500 . ?
C11 C12 1.375(3) . ?
C12 H12 0.9500 . ?
C13 C14 1.392(3) . ?
C13 H13 0.9500 . ?
C14 C15 1.373(3) . ?
C14 H14 0.9500 . ?
C15 H15 0.9500 . ?
C16 C17 1.382(3) . ?
C16 H16 0.9500 . ?
C17 C18 1.378(3) . ?
C17 H17 0.9500 . ?
C18 H18 0.9500 . ?
C19 C20 1.383(3) . ?
C19 H19 0.9500 . ?
C20 C21 1.377(3) . ?
C21 H21 0.9500 . ?
C22 C23 1.397(3) . ?
C22 H22 0.9500 . ?
C23 C24 1.371(3) . ?
C23 H23 0.9500 . ?
C24 H24 0.9500 . ?
C25 C26 1.390(3) . ?
C25 H25 0.9500 . ?
C26 C27 1.368(3) . ?
C26 H26 0.9500 . ?
C27 H27 0.9500 . ?
B1 H1 1.10(2) . ?
B2 H2 1.06(2) . ?
B3 H3 1.10(2) . ?
